data_4024987
loop_
_publ_author_name
'Jarugu Narasimha Moorthy'
'Palani Natarajan'
'Paloth Venugopalan'

_publ_contact_author_address
;Departmet of chemistry
Indian Institute of Technology - Kanpur
Kanpur - 208 016
INDIA
;
_publ_contact_author_email moorthy@iitk.ac.in
_publ_contact_author_fax +915122597436
_publ_contact_author_name 'Prof. J. N. Moorthy'
_publ_contact_author_phone +915122597498
_publ_section_title
;
Abundant Lattice Inclusion Phenomenon with Sterically Hindered and
Inherently Shape-Selective Tetraarylpyrenes
;
_journal_name_full 'Journal of Organic Chemistry'
_journal_page_first 8566
_journal_page_last 8577
_journal_paper_doi 10.1021/jo901465f
_journal_volume 74
_journal_year 2009
_chemical_formula_moiety 'C52 H50 O4, 2(C Cl4)'
_chemical_formula_sum 'C54 H50 Cl8 O4'
_chemical_formula_weight 1046.54
_chemical_name_common tetra(2,6-dimethyl-4-methoxyphenyl)pyrene
_chemical_name_systematic
;
 tetra(2,6-dimethyl-4-methoxyphenyl)pyrene
;
_space_group_IT_number 61
_symmetry_cell_setting orthorhombic
_symmetry_Int_Tables_number 61
_symmetry_space_group_name_Hall '-P 2ac 2ab'
_symmetry_space_group_name_H-M 'P b c a'
_atom_sites_solution_hydrogens geom
_atom_sites_solution_primary direct
_atom_sites_solution_secondary difmap
_audit_creation_method SHELXL-97
_cell_angle_alpha 90.00
_cell_angle_beta 90.00
_cell_angle_gamma 90.00
_cell_formula_units_Z 4
_cell_length_a 17.6358(12)
_cell_length_b 11.6978(8)
_cell_length_c 25.0919(18)
_cell_measurement_reflns_used 5109
_cell_measurement_temperature 100(2)
_cell_measurement_theta_max 27.06
_cell_measurement_theta_min 2.24
_cell_volume 5176.5(6)
_computing_cell_refinement 'Bruker SAINT'
_computing_data_collection 'Bruker APEX'
_computing_data_reduction 'Bruker SAINT'
_computing_molecular_graphics 'SHELXL 5.1, XP (Sheldrick, 1994)'
_computing_publication_material SHELXS-97
_computing_structure_refinement 'SHELXL-97 (Sheldrick, 2008)'
_computing_structure_solution 'SHELXS-97 (Sheldrick, 2008)'
_diffrn_ambient_temperature 100(2)
_diffrn_measured_fraction_theta_full 0.987
_diffrn_measured_fraction_theta_max 0.987
_diffrn_measurement_device_type 'Bruker SMART APEX'
_diffrn_measurement_method 'phi and omega scans'
_diffrn_radiation_monochromator graphite
_diffrn_radiation_source 'fine-focus sealed tube'
_diffrn_radiation_type MoK\a
_diffrn_radiation_wavelength 0.71073
_diffrn_reflns_av_R_equivalents 0.0446
_diffrn_reflns_av_sigmaI/netI 0.0322
_diffrn_reflns_limit_h_max 20
_diffrn_reflns_limit_h_min -16
_diffrn_reflns_limit_k_max 13
_diffrn_reflns_limit_k_min -13
_diffrn_reflns_limit_l_max 29
_diffrn_reflns_limit_l_min -29
_diffrn_reflns_number 25102
_diffrn_reflns_theta_full 25.00
_diffrn_reflns_theta_max 25.00
_diffrn_reflns_theta_min 2.24
_exptl_absorpt_coefficient_mu 0.480
_exptl_absorpt_correction_type none
_exptl_crystal_colour 'color less'
_exptl_crystal_density_diffrn 1.343
_exptl_crystal_density_method 'not measured'
_exptl_crystal_description needles
_exptl_crystal_F_000 2168
_exptl_crystal_size_max 0.2
_exptl_crystal_size_mid 0.1
_exptl_crystal_size_min 0.1
_refine_diff_density_max 0.646
_refine_diff_density_min -0.413
_refine_diff_density_rms 0.078
_refine_ls_extinction_method none
_refine_ls_goodness_of_fit_ref 1.048
_refine_ls_hydrogen_treatment constr
_refine_ls_matrix_type full
_refine_ls_number_parameters 326
_refine_ls_number_reflns 4487
_refine_ls_number_restraints 3
_refine_ls_restrained_S_all 1.053
_refine_ls_R_factor_all 0.0720
_refine_ls_R_factor_gt 0.0584
_refine_ls_shift/su_max 0.000
_refine_ls_shift/su_mean 0.000
_refine_ls_structure_factor_coef Fsqd
_refine_ls_weighting_details 'calc w=1/[\s^2^(Fo^2^)+(0.1153P)^2^+0.4581P] where P=(Fo^2^+2Fc^2^)/3'
_refine_ls_weighting_scheme calc
_refine_ls_wR_factor_gt 0.1573
_refine_ls_wR_factor_ref 0.1693
_reflns_number_gt 3559
_reflns_number_total 4487
_reflns_threshold_expression >2sigma(I)
_cod_data_source_file jo901465f_si_001_07.cif
_cod_data_source_block H2.G3
_cod_depositor_comments
;
The following automatic conversions were performed:
'_symmetry_cell_setting' value 'Orthorhombic' changed to 'orthorhombic'
according to '/home/saulius/struct/CIF-dictionaries/cif_core.dic'
dictionary named 'cif_core.dic' version 2.4.1 from 2010-06-29.

Automatic conversion script
Id: cif_fix_enum 1527 2010-12-29 10:47:43Z saulius 
;
_cod_original_sg_symbol_Hall '-p 2ac 2ab'
_cod_original_sg_symbol_H-M Pbca
_cod_database_code 4024987

loop_
_symmetry_equiv_pos_as_xyz
'x, y, z'
'-x+1/2, -y, z+1/2'
'-x, y+1/2, -z+1/2'
'x+1/2, -y+1/2, -z'
'-x, -y, -z'
'x-1/2, y, -z-1/2'
'x, -y-1/2, z-1/2'
'-x-1/2, y-1/2, z'

loop_
_atom_site_label
_atom_site_type_symbol
_atom_site_fract_x
_atom_site_fract_y
_atom_site_fract_z
_atom_site_U_iso_or_equiv
_atom_site_adp_type
_atom_site_occupancy
_atom_site_symmetry_multiplicity
_atom_site_calc_flag
_atom_site_refinement_flags
_atom_site_disorder_assembly
_atom_site_disorder_group
Cl1 Cl 0.19963(5) 0.64562(8) 0.34128(3) 0.0519(3) Uani 1 1 d . A 1
Cl2 Cl 0.28301(6) 0.58885(10) 0.43712(5) 0.0363(4) Uani 0.726(5) 1 d P A 1
Cl3 Cl 0.23084(13) 0.81667(11) 0.41822(8) 0.0497(5) Uani 0.726(5) 1 d P A 1
Cl4 Cl 0.12438(9) 0.63750(19) 0.44322(8) 0.0615(5) Uani 0.726(5) 1 d P A 1
Cl2' Cl 0.2515(15) 0.5581(12) 0.4384(4) 0.380(14) Uani 0.274(5) 1 d PD A 2
Cl3' Cl 0.2426(7) 0.8000(8) 0.4320(5) 0.159(5) Uani 0.274(5) 1 d PD A 2
Cl4' Cl 0.1102(4) 0.6804(14) 0.4297(4) 0.195(7) Uani 0.274(5) 1 d PD A 2
C2 C 0.51515(14) 0.8150(2) 0.41299(9) 0.0262(6) Uani 1 1 d . . .
O1 O 0.40492(12) 0.40498(16) 0.32249(8) 0.0443(5) Uani 1 1 d . . .
O2 O 0.16238(10) 0.84597(16) 0.72679(7) 0.0356(5) Uani 1 1 d . . .
C3 C 0.48447(13) 0.8673(2) 0.45844(9) 0.0256(5) Uani 1 1 d . . .
C20 C 0.20043(14) 0.9840(2) 0.65915(9) 0.0275(6) Uani 1 1 d . . .
H20 H 0.1513 1.0174 0.6582 0.033 Uiso 1 1 calc R . .
C22 C 0.28619(14) 0.8432(2) 0.69411(10) 0.0285(6) Uani 1 1 d . . .
H22 H 0.2953 0.7802 0.7171 0.034 Uiso 1 1 calc R . .
C4 C 0.42117(14) 0.8195(2) 0.48698(9) 0.0276(6) Uani 1 1 d . . .
H4 H 0.3994 0.7499 0.4749 0.033 Uiso 1 1 calc R . .
C18 C 0.33053(14) 0.9775(2) 0.62878(9) 0.0253(5) Uani 1 1 d . . .
C5 C 0.39198(14) 0.8710(2) 0.53054(9) 0.0274(6) Uani 1 1 d . . .
H5 H 0.3499 0.8371 0.5481 0.033 Uiso 1 1 calc R . .
C21 C 0.21498(13) 0.8932(2) 0.69268(9) 0.0270(6) Uani 1 1 d . . .
C7 C 0.39385(13) 1.0293(2) 0.59668(9) 0.0257(5) Uani 1 1 d . . .
C23 C 0.34443(14) 0.8844(2) 0.66220(9) 0.0276(6) Uani 1 1 d . . .
C6 C 0.42288(13) 0.9757(2) 0.55094(9) 0.0255(5) Uani 1 1 d . . .
C10 C 0.50563(15) 0.5995(2) 0.41060(10) 0.0300(6) Uani 1 1 d . . .
C8 C 0.51566(13) 0.9729(2) 0.47676(9) 0.0247(5) Uani 1 1 d . . .
C9 C 0.48315(14) 0.7067(2) 0.39049(10) 0.0274(6) Uani 1 1 d . . .
C1 C 0.57530(14) 0.8676(2) 0.38649(10) 0.0269(6) Uani 1 1 d . . .
H1 H 0.5959 0.8315 0.3558 0.032 Uiso 1 1 calc R . .
C13 C 0.40509(15) 0.6125(2) 0.32457(10) 0.0304(6) Uani 1 1 d . . .
H13 H 0.3709 0.6166 0.2954 0.036 Uiso 1 1 calc R . .
C24 C 0.42193(15) 0.8293(3) 0.66539(11) 0.0377(7) Uani 1 1 d . . .
H24A H 0.4241 0.7789 0.6966 0.057 Uiso 1 1 calc R . .
H24B H 0.4608 0.8887 0.6686 0.057 Uiso 1 1 calc R . .
H24C H 0.4311 0.7844 0.6330 0.057 Uiso 1 1 calc R . .
C19 C 0.25824(14) 1.0270(2) 0.62659(9) 0.0260(5) Uani 1 1 d . . .
C27 C 0.20632(18) 0.6727(3) 0.41011(12) 0.0453(8) Uani 1 1 d D . .
C12 C 0.42804(15) 0.5074(2) 0.34365(10) 0.0328(6) Uani 1 1 d . . .
C25 C 0.24093(16) 1.1258(2) 0.58943(11) 0.0352(6) Uani 1 1 d . . .
H25A H 0.1859 1.1370 0.5874 0.053 Uiso 1 1 calc R . .
H25B H 0.2608 1.1087 0.5538 0.053 Uiso 1 1 calc R . .
H25C H 0.2649 1.1955 0.6031 0.053 Uiso 1 1 calc R . .
C14 C 0.43196(14) 0.7129(2) 0.34806(10) 0.0282(6) Uani 1 1 d . . .
C11 C 0.47721(15) 0.5013(2) 0.38678(10) 0.0331(6) Uani 1 1 d . . .
H11 H 0.4917 0.4286 0.4002 0.040 Uiso 1 1 calc R . .
C15 C 0.40727(16) 0.8264(2) 0.32570(12) 0.0371(6) Uani 1 1 d . . .
H15A H 0.4490 0.8601 0.3053 0.056 Uiso 1 1 calc R . .
H15B H 0.3933 0.8777 0.3550 0.056 Uiso 1 1 calc R . .
H15C H 0.3634 0.8151 0.3023 0.056 Uiso 1 1 calc R . .
C26 C 0.08924(15) 0.8965(3) 0.72885(11) 0.0384(7) Uani 1 1 d . . .
H26A H 0.0938 0.9765 0.7400 0.058 Uiso 1 1 calc R . .
H26B H 0.0577 0.8550 0.7545 0.058 Uiso 1 1 calc R . .
H26C H 0.0657 0.8930 0.6935 0.058 Uiso 1 1 calc R . .
C16 C 0.56160(17) 0.5922(3) 0.45562(11) 0.0404(7) Uani 1 1 d . . .
H16A H 0.5695 0.5119 0.4653 0.061 Uiso 1 1 calc R . .
H16B H 0.5419 0.6341 0.4865 0.061 Uiso 1 1 calc R . .
H16C H 0.6099 0.6259 0.4444 0.061 Uiso 1 1 calc R . .
C17 C 0.3539(2) 0.4113(3) 0.27842(13) 0.0598(10) Uani 1 1 d . . .
H17A H 0.3086 0.4544 0.2888 0.090 Uiso 1 1 calc R . .
H17B H 0.3392 0.3339 0.2676 0.090 Uiso 1 1 calc R . .
H17C H 0.3789 0.4499 0.2485 0.090 Uiso 1 1 calc R . .

loop_
_atom_site_aniso_label
_atom_site_aniso_U_11
_atom_site_aniso_U_22
_atom_site_aniso_U_33
_atom_site_aniso_U_23
_atom_site_aniso_U_13
_atom_site_aniso_U_12
Cl1 0.0537(5) 0.0660(6) 0.0358(4) -0.0077(3) -0.0014(3) -0.0034(4)
Cl2 0.0435(8) 0.0322(6) 0.0331(6) 0.0021(4) -0.0035(4) -0.0042(4)
Cl3 0.0638(10) 0.0312(7) 0.0542(9) -0.0060(5) -0.0174(7) -0.0071(5)
Cl4 0.0437(8) 0.0900(12) 0.0509(12) 0.0147(8) 0.0197(6) -0.0099(7)
Cl2' 0.93(4) 0.135(10) 0.080(6) 0.030(6) -0.027(12) 0.103(17)
Cl3' 0.122(7) 0.249(13) 0.107(7) -0.047(7) -0.025(5) -0.075(7)
Cl4' 0.208(10) 0.321(18) 0.056(4) -0.001(7) 0.042(5) -0.157(10)
C2 0.0292(14) 0.0265(13) 0.0229(12) -0.0021(10) -0.0004(10) -0.0038(10)
O1 0.0640(14) 0.0276(10) 0.0415(11) -0.0070(8) -0.0084(10) -0.0081(9)
O2 0.0280(10) 0.0458(11) 0.0328(10) 0.0119(8) 0.0072(8) -0.0046(8)
C3 0.0257(13) 0.0289(13) 0.0223(12) -0.0004(9) -0.0015(10) -0.0060(10)
C20 0.0242(13) 0.0326(14) 0.0256(13) -0.0028(10) 0.0000(10) -0.0001(10)
C22 0.0300(14) 0.0333(14) 0.0223(12) 0.0046(10) -0.0015(10) -0.0034(10)
C4 0.0295(14) 0.0276(13) 0.0257(12) -0.0029(10) 0.0015(10) -0.0098(10)
C18 0.0284(13) 0.0284(13) 0.0192(11) -0.0039(9) 0.0014(9) -0.0080(10)
C5 0.0293(13) 0.0297(14) 0.0232(12) 0.0004(10) 0.0016(10) -0.0083(10)
C21 0.0249(13) 0.0373(14) 0.0188(11) -0.0001(10) 0.0020(9) -0.0077(10)
C7 0.0255(12) 0.0306(13) 0.0210(12) 0.0013(10) 0.0003(9) -0.0054(10)
C23 0.0241(13) 0.0341(14) 0.0247(12) -0.0021(10) -0.0021(10) -0.0043(10)
C6 0.0254(13) 0.0297(13) 0.0213(12) 0.0003(9) -0.0003(9) -0.0046(10)
C10 0.0328(14) 0.0307(14) 0.0266(13) -0.0008(10) 0.0042(11) -0.0038(11)
C8 0.0268(13) 0.0269(13) 0.0205(11) -0.0011(9) 0.0000(9) -0.0069(10)
C9 0.0290(13) 0.0297(14) 0.0235(12) -0.0032(10) 0.0058(10) -0.0056(10)
C1 0.0287(13) 0.0296(14) 0.0223(12) -0.0031(10) 0.0018(10) -0.0041(10)
C13 0.0318(14) 0.0299(14) 0.0295(13) -0.0060(11) -0.0013(11) -0.0050(11)
C24 0.0304(15) 0.0488(18) 0.0337(15) 0.0075(12) -0.0011(11) -0.0008(12)
C19 0.0315(13) 0.0242(12) 0.0223(12) -0.0014(10) -0.0003(10) -0.0012(10)
C27 0.058(2) 0.0434(18) 0.0349(16) -0.0027(13) 0.0051(13) -0.0074(14)
C12 0.0404(15) 0.0265(14) 0.0315(14) -0.0085(10) 0.0045(11) -0.0065(11)
C25 0.0368(16) 0.0353(15) 0.0335(15) 0.0057(11) 0.0038(11) 0.0026(12)
C14 0.0275(13) 0.0307(14) 0.0265(12) -0.0024(10) 0.0035(10) -0.0009(10)
C11 0.0408(15) 0.0290(14) 0.0293(13) 0.0018(11) 0.0033(11) -0.0001(11)
C15 0.0378(16) 0.0324(15) 0.0411(15) -0.0026(12) -0.0092(12) -0.0023(12)
C26 0.0273(14) 0.0573(18) 0.0307(14) -0.0012(13) 0.0085(11) -0.0054(12)
C16 0.0504(17) 0.0371(16) 0.0337(14) 0.0024(12) -0.0026(13) -0.0017(13)
C17 0.096(3) 0.0364(17) 0.0472(18) -0.0087(14) -0.0230(18) -0.0205(17)

loop_
_atom_type_symbol
_atom_type_description
_atom_type_scat_dispersion_real
_atom_type_scat_dispersion_imag
_atom_type_scat_source
C C 0.0033 0.0016 'International Tables Vol C Tables 4.2.6.8 and 6.1.1.4'
H H 0.0000 0.0000 'International Tables Vol C Tables 4.2.6.8 and 6.1.1.4'
O O 0.0106 0.0060 'International Tables Vol C Tables 4.2.6.8 and 6.1.1.4'
Cl Cl 0.1484 0.1585 'International Tables Vol C Tables 4.2.6.8 and 6.1.1.4'

loop_
_geom_angle_atom_site_label_1
_geom_angle_atom_site_label_2
_geom_angle_atom_site_label_3
_geom_angle
_geom_angle_site_symmetry_1
_geom_angle_site_symmetry_3
_geom_angle_publ_flag
C1 C2 C3 119.2(2) . . ?
C1 C2 C9 118.7(2) . . ?
C3 C2 C9 122.0(2) . . ?
C12 O1 C17 116.2(2) . . ?
C21 O2 C26 117.9(2) . . ?
C2 C3 C8 119.4(2) . . ?
C2 C3 C4 122.3(2) . . ?
C8 C3 C4 118.3(2) . . ?
C21 C20 C19 119.8(2) . . ?
C21 C20 H20 120.1 . . ?
C19 C20 H20 120.1 . . ?
C21 C22 C23 120.6(2) . . ?
C21 C22 H22 119.7 . . ?
C23 C22 H22 119.7 . . ?
C5 C4 C3 121.7(2) . . ?
C5 C4 H4 119.2 . . ?
C3 C4 H4 119.2 . . ?
C23 C18 C19 120.4(2) . . ?
C23 C18 C7 120.4(2) . . ?
C19 C18 C7 119.2(2) . . ?
C4 C5 C6 121.7(2) . . ?
C4 C5 H5 119.2 . . ?
C6 C5 H5 119.2 . . ?
O2 C21 C20 124.2(2) . . ?
O2 C21 C22 115.2(2) . . ?
C20 C21 C22 120.6(2) . . ?
C1 C7 C6 119.6(2) 5_676 . ?
C1 C7 C18 118.5(2) 5_676 . ?
C6 C7 C18 121.9(2) . . ?
C22 C23 C18 119.2(2) . . ?
C22 C23 C24 119.3(2) . . ?
C18 C23 C24 121.5(2) . . ?
C7 C6 C8 119.2(2) . 5_676 ?
C7 C6 C5 122.3(2) . . ?
C8 C6 C5 118.5(2) 5_676 . ?
C11 C10 C9 118.7(2) . . ?
C11 C10 C16 121.0(2) . . ?
C9 C10 C16 120.3(2) . . ?
C6 C8 C3 120.2(2) 5_676 . ?
C6 C8 C8 120.2(3) 5_676 5_676 ?
C3 C8 C8 119.6(3) . 5_676 ?
C14 C9 C10 120.0(2) . . ?
C14 C9 C2 119.1(2) . . ?
C10 C9 C2 120.8(2) . . ?
C7 C1 C2 122.4(2) 5_676 . ?
C7 C1 H1 118.8 5_676 . ?
C2 C1 H1 118.8 . . ?
C12 C13 C14 120.2(2) . . ?
C12 C13 H13 119.9 . . ?
C14 C13 H13 119.9 . . ?
C23 C24 H24A 109.5 . . ?
C23 C24 H24B 109.5 . . ?
H24A C24 H24B 109.5 . . ?
C23 C24 H24C 109.5 . . ?
H24A C24 H24C 109.5 . . ?
H24B C24 H24C 109.5 . . ?
C20 C19 C18 119.4(2) . . ?
C20 C19 C25 119.1(2) . . ?
C18 C19 C25 121.5(2) . . ?
Cl3' C27 Cl2' 111.9(7) . . ?
Cl3' C27 Cl4 111.6(5) . . ?
Cl2' C27 Cl4 90.2(9) . . ?
Cl3' C27 Cl3 14.8(5) . . ?
Cl2' C27 Cl3 126.1(8) . . ?
Cl4 C27 Cl3 112.5(2) . . ?
Cl3' C27 Cl1 119.8(5) . . ?
Cl2' C27 Cl1 107.3(4) . . ?
Cl4 C27 Cl1 112.04(19) . . ?
Cl3 C27 Cl1 107.68(17) . . ?
Cl3' C27 Cl4' 103.0(6) . . ?
Cl2' C27 Cl4' 111.8(8) . . ?
Cl4 C27 Cl4' 21.6(5) . . ?
Cl3 C27 Cl4' 99.0(5) . . ?
Cl1 C27 Cl4' 102.5(4) . . ?
Cl3' C27 Cl2 94.1(5) . . ?
Cl2' C27 Cl2 21.5(10) . . ?
Cl4 C27 Cl2 108.61(18) . . ?
Cl3 C27 Cl2 107.12(18) . . ?
Cl1 C27 Cl2 108.73(17) . . ?
Cl4' C27 Cl2 130.0(5) . . ?
O1 C12 C13 123.8(2) . . ?
O1 C12 C11 116.3(2) . . ?
C13 C12 C11 119.9(2) . . ?
C19 C25 H25A 109.5 . . ?
C19 C25 H25B 109.5 . . ?
H25A C25 H25B 109.5 . . ?
C19 C25 H25C 109.5 . . ?
H25A C25 H25C 109.5 . . ?
H25B C25 H25C 109.5 . . ?
C13 C14 C9 119.8(2) . . ?
C13 C14 C15 119.1(2) . . ?
C9 C14 C15 121.1(2) . . ?
C10 C11 C12 121.3(2) . . ?
C10 C11 H11 119.4 . . ?
C12 C11 H11 119.4 . . ?
C14 C15 H15A 109.5 . . ?
C14 C15 H15B 109.5 . . ?
H15A C15 H15B 109.5 . . ?
C14 C15 H15C 109.5 . . ?
H15A C15 H15C 109.5 . . ?
H15B C15 H15C 109.5 . . ?
O2 C26 H26A 109.5 . . ?
O2 C26 H26B 109.5 . . ?
H26A C26 H26B 109.5 . . ?
O2 C26 H26C 109.5 . . ?
H26A C26 H26C 109.5 . . ?
H26B C26 H26C 109.5 . . ?
C10 C16 H16A 109.5 . . ?
C10 C16 H16B 109.5 . . ?
H16A C16 H16B 109.5 . . ?
C10 C16 H16C 109.5 . . ?
H16A C16 H16C 109.5 . . ?
H16B C16 H16C 109.5 . . ?
O1 C17 H17A 109.5 . . ?
O1 C17 H17B 109.5 . . ?
H17A C17 H17B 109.5 . . ?
O1 C17 H17C 109.5 . . ?
H17A C17 H17C 109.5 . . ?
H17B C17 H17C 109.5 . . ?

loop_
_geom_bond_atom_site_label_1
_geom_bond_atom_site_label_2
_geom_bond_distance
_geom_bond_site_symmetry_2
_geom_bond_publ_flag
Cl1 C27 1.760(3) . ?
Cl2 C27 1.803(4) . ?
Cl3 C27 1.751(3) . ?
Cl4 C27 1.717(4) . ?
Cl2' C27 1.714(7) . ?
Cl3' C27 1.712(6) . ?
Cl4' C27 1.768(7) . ?
C2 C1 1.395(3) . ?
C2 C3 1.403(3) . ?
C2 C9 1.497(3) . ?
O1 C12 1.372(3) . ?
O1 C17 1.428(4) . ?
O2 C21 1.378(3) . ?
O2 C26 1.420(3) . ?
C3 C8 1.428(3) . ?
C3 C4 1.439(3) . ?
C20 C21 1.380(4) . ?
C20 C19 1.400(3) . ?
C20 H20 0.9500 . ?
C22 C21 1.386(4) . ?
C22 C23 1.389(4) . ?
C22 H22 0.9500 . ?
C4 C5 1.350(3) . ?
C4 H4 0.9500 . ?
C18 C23 1.396(3) . ?
C18 C19 1.401(4) . ?
C18 C7 1.504(3) . ?
C5 C6 1.434(3) . ?
C5 H5 0.9500 . ?
C7 C1 1.389(3) 5_676 ?
C7 C6 1.405(3) . ?
C23 C24 1.513(4) . ?
C6 C8 1.421(3) 5_676 ?
C10 C11 1.388(4) . ?
C10 C9 1.410(4) . ?
C10 C16 1.502(4) . ?
C8 C6 1.421(3) 5_676 ?
C8 C8 1.438(5) 5_676 ?
C9 C14 1.398(4) . ?
C1 C7 1.389(3) 5_676 ?
C1 H1 0.9500 . ?
C13 C12 1.380(4) . ?
C13 C14 1.397(4) . ?
C13 H13 0.9500 . ?
C24 H24A 0.9800 . ?
C24 H24B 0.9800 . ?
C24 H24C 0.9800 . ?
C19 C25 1.516(4) . ?
C12 C11 1.389(4) . ?
C25 H25A 0.9800 . ?
C25 H25B 0.9800 . ?
C25 H25C 0.9800 . ?
C14 C15 1.505(4) . ?
C11 H11 0.9500 . ?
C15 H15A 0.9800 . ?
C15 H15B 0.9800 . ?
C15 H15C 0.9800 . ?
C26 H26A 0.9800 . ?
C26 H26B 0.9800 . ?
C26 H26C 0.9800 . ?
C16 H16A 0.9800 . ?
C16 H16B 0.9800 . ?
C16 H16C 0.9800 . ?
C17 H17A 0.9800 . ?
C17 H17B 0.9800 . ?
C17 H17C 0.9800 . ?

loop_
_geom_torsion_atom_site_label_1
_geom_torsion_atom_site_label_2
_geom_torsion_atom_site_label_3
_geom_torsion_atom_site_label_4
_geom_torsion
_geom_torsion_site_symmetry_1
_geom_torsion_site_symmetry_2
_geom_torsion_site_symmetry_3
_geom_torsion_site_symmetry_4
_geom_torsion_publ_flag
C1 C2 C3 C8 -0.3(4) . . . . ?
C9 C2 C3 C8 -177.6(2) . . . . ?
C1 C2 C3 C4 178.4(2) . . . . ?
C9 C2 C3 C4 1.1(4) . . . . ?
C2 C3 C4 C5 -179.7(2) . . . . ?
C8 C3 C4 C5 -1.0(4) . . . . ?
C3 C4 C5 C6 -0.5(4) . . . . ?
C26 O2 C21 C20 -2.2(4) . . . . ?
C26 O2 C21 C22 177.4(2) . . . . ?
C19 C20 C21 O2 178.9(2) . . . . ?
C19 C20 C21 C22 -0.6(4) . . . . ?
C23 C22 C21 O2 -178.9(2) . . . . ?
C23 C22 C21 C20 0.6(4) . . . . ?
C23 C18 C7 C1 -104.1(3) . . . 5_676 ?
C19 C18 C7 C1 73.0(3) . . . 5_676 ?
C23 C18 C7 C6 75.1(3) . . . . ?
C19 C18 C7 C6 -107.8(3) . . . . ?
C21 C22 C23 C18 0.4(4) . . . . ?
C21 C22 C23 C24 178.9(2) . . . . ?
C19 C18 C23 C22 -1.4(3) . . . . ?
C7 C18 C23 C22 175.6(2) . . . . ?
C19 C18 C23 C24 -180.0(2) . . . . ?
C7 C18 C23 C24 -2.9(3) . . . . ?
C1 C7 C6 C8 1.1(4) 5_676 . . 5_676 ?
C18 C7 C6 C8 -178.1(2) . . . 5_676 ?
C1 C7 C6 C5 -178.0(2) 5_676 . . . ?
C18 C7 C6 C5 2.8(4) . . . . ?
C4 C5 C6 C7 -179.0(2) . . . . ?
C4 C5 C6 C8 1.9(4) . . . 5_676 ?
C2 C3 C8 C6 0.1(4) . . . 5_676 ?
C4 C3 C8 C6 -178.6(2) . . . 5_676 ?
C2 C3 C8 C8 179.8(3) . . . 5_676 ?
C4 C3 C8 C8 1.1(4) . . . 5_676 ?
C11 C10 C9 C14 1.3(4) . . . . ?
C16 C10 C9 C14 179.0(2) . . . . ?
C11 C10 C9 C2 -176.9(2) . . . . ?
C16 C10 C9 C2 0.8(4) . . . . ?
C1 C2 C9 C14 -80.3(3) . . . . ?
C3 C2 C9 C14 96.9(3) . . . . ?
C1 C2 C9 C10 97.9(3) . . . . ?
C3 C2 C9 C10 -84.8(3) . . . . ?
C3 C2 C1 C7 -0.2(4) . . . 5_676 ?
C9 C2 C1 C7 177.1(2) . . . 5_676 ?
C21 C20 C19 C18 -0.5(3) . . . . ?
C21 C20 C19 C25 179.1(2) . . . . ?
C23 C18 C19 C20 1.5(3) . . . . ?
C7 C18 C19 C20 -175.6(2) . . . . ?
C23 C18 C19 C25 -178.1(2) . . . . ?
C7 C18 C19 C25 4.8(3) . . . . ?
C17 O1 C12 C13 -0.3(4) . . . . ?
C17 O1 C12 C11 179.5(3) . . . . ?
C14 C13 C12 O1 -179.3(2) . . . . ?
C14 C13 C12 C11 0.9(4) . . . . ?
C12 C13 C14 C9 1.0(4) . . . . ?
C12 C13 C14 C15 178.7(2) . . . . ?
C10 C9 C14 C13 -2.1(4) . . . . ?
C2 C9 C14 C13 176.2(2) . . . . ?
C10 C9 C14 C15 -179.8(2) . . . . ?
C2 C9 C14 C15 -1.5(4) . . . . ?
C9 C10 C11 C12 0.5(4) . . . . ?
C16 C10 C11 C12 -177.1(2) . . . . ?
O1 C12 C11 C10 178.5(2) . . . . ?
C13 C12 C11 C10 -1.6(4) . . . . ?
